data_1536422
loop_
_publ_author_name
'Karau, F.W.'
'Schnick, W.'

_publ_section_title
;
 High-pressure synthesis, x-ray powder structure determination, and
 solid-state NMR investigation of Ba P2 N4
;
_journal_name_full 'Zeitschrift fuer Anorganische und Allgemeine Chemie'
_journal_page_first 231
_journal_page_last 237
_journal_volume 632
_journal_year 2006
_chemical_formula_sum 'Ba N4 P2'
_chemical_name_systematic 'Ba P2 N4'
_space_group_IT_number 205
_symmetry_space_group_name_Hall '-P 2ac 2ab 3'
_symmetry_space_group_name_H-M 'P a -3'
_cell_angle_alpha 90
_cell_angle_beta 90
_cell_angle_gamma 90
_cell_formula_units_Z 12
_cell_length_a 10.22992
_cell_length_b 10.22992
_cell_length_c 10.22992
_cell_volume 1070.574
_citation_journal_id_ASTM ZAACAB
_cod_data_source_file Karau_ZAACAB_2006_1753.cif
_cod_data_source_block Ba1N4P2
_cod_original_cell_volume 1070.575
_cod_original_formula_sum 'Ba1 N4 P2'
_cod_database_code 1536422

loop_
_symmetry_equiv_pos_as_xyz
x,y,z
-x+1/2,-y,z+1/2
x+1/2,-y+1/2,-z
-x,y+1/2,-z+1/2
z,x,y
-z+1/2,-x,y+1/2
z+1/2,-x+1/2,-y
-z,x+1/2,-y+1/2
y,z,x
y+1/2,-z+1/2,-x
-y,z+1/2,-x+1/2
-y+1/2,-z,x+1/2
-x,-y,-z
x-1/2,y,-z-1/2
-x-1/2,y-1/2,z
x,-y-1/2,z-1/2
-z,-x,-y
z-1/2,x,-y-1/2
-z-1/2,x-1/2,y
z,-x-1/2,y-1/2
-y,-z,-x
-y-1/2,z-1/2,x
y,-z-1/2,x-1/2
y-1/2,z,-x-1/2

loop_
_atom_site_label
_atom_site_type_symbol
_atom_site_fract_x
_atom_site_fract_y
_atom_site_fract_z
_atom_site_occupancy
_atom_site_U_iso_or_equiv
Ba1 Ba+2 0 0 0 1 0.0
P1 P+5 0.18604 0.33426 0.10882 1 0.0
N1 N-3 0.3225 0.2521 0.1111 1 0.0
Ba2 Ba+2 0.36863 0.36863 0.36863 1 0.0
N2 N-3 0.2205 0.492 0.092 1 0.0
